data_4330851
loop_
_publ_author_name
'Kosuke Suzuki'
'Masahiro Shinoe'
'Noritaka Mizuno'

_publ_contact_author_address
;
Department of Applied Chemistry, School of Engineering
The University of Tokyo
7-3-1 Hongo, Bunkyo-ku, Tokyo 113-8656 (Japan)
;
_publ_contact_author_email tmizuno@mail.ecc.u-tokyo.ac.jp
_publ_contact_author_fax (+)81-3-5841-7220
_publ_contact_author_name 'Noritaka Mizuno'
_publ_contact_author_phone (+)81-3-5841-7272
_publ_section_title
;
 Synthesis and Reversible Transformation of Cun-Bridged (n= 1, 2, or 4)
 Silicodecatungstate Dimers
;
_journal_name_full 'Inorganic Chemistry'
_journal_page_first 11574
_journal_page_last 11581
_journal_paper_doi 10.1021/ic301488a
_journal_volume 51
_journal_year 2012
_chemical_formula_sum 'C144 Cu4 N14 O76 Si2 W20'
_chemical_formula_weight 7128.92
_chemical_name_systematic
; 
 ? 
;
_space_group_IT_number 14
_symmetry_cell_setting monoclinic
_symmetry_space_group_name_Hall '-P 2yn'
_symmetry_space_group_name_H-M 'P 1 21/n 1'
_atom_sites_solution_hydrogens none
_atom_sites_solution_primary direct
_atom_sites_solution_secondary difmap
_audit_creation_method SHELXL-97
_cell_angle_alpha 90.00
_cell_angle_beta 109.1160(10)
_cell_angle_gamma 90.00
_cell_formula_units_Z 2
_cell_length_a 18.7374(2)
_cell_length_b 33.6813(4)
_cell_length_c 19.2220(3)
_cell_measurement_temperature 153(2)
_cell_volume 11462.1(3)
_computing_cell_refinement HKL2000
_computing_data_collection 'Rigaku CrystalClear'
_computing_data_reduction HKL2000
_computing_structure_refinement 'SHELXL-97 (Sheldrick, 1997)'
_computing_structure_solution 'SHELXS-97 (Sheldrick, 1990)'
_diffrn_ambient_temperature 153(2)
_diffrn_measured_fraction_theta_full 0.964
_diffrn_measured_fraction_theta_max 0.964
_diffrn_radiation_monochromator 'Graphite Monochromator'
_diffrn_radiation_source 'Rotating Anode'
_diffrn_radiation_type MoK\a
_diffrn_radiation_wavelength 0.71069
_diffrn_reflns_av_R_equivalents 0.0000
_diffrn_reflns_av_sigmaI/netI 0.0404
_diffrn_reflns_limit_h_max 26
_diffrn_reflns_limit_h_min 0
_diffrn_reflns_limit_k_max 46
_diffrn_reflns_limit_k_min 0
_diffrn_reflns_limit_l_max 24
_diffrn_reflns_limit_l_min -26
_diffrn_reflns_number 31066
_diffrn_reflns_theta_full 29.60
_diffrn_reflns_theta_max 29.60
_diffrn_reflns_theta_min 1.79
_exptl_absorpt_coefficient_mu 10.430
_exptl_absorpt_correction_T_max 0.3933
_exptl_absorpt_correction_T_min 0.3675
_exptl_absorpt_correction_type none
_exptl_absorpt_process_details none
_exptl_crystal_colour green
_exptl_crystal_density_diffrn 2.066
_exptl_crystal_description plate
_exptl_crystal_F_000 6388
_exptl_crystal_size_max 0.12
_exptl_crystal_size_mid 0.12
_exptl_crystal_size_min 0.11
_refine_diff_density_max 7.433
_refine_diff_density_min -3.858
_refine_diff_density_rms 0.290
_refine_ls_extinction_method none
_refine_ls_goodness_of_fit_ref 1.124
_refine_ls_hydrogen_treatment noref
_refine_ls_matrix_type full
_refine_ls_number_parameters 775
_refine_ls_number_reflns 31066
_refine_ls_number_restraints 75
_refine_ls_restrained_S_all 1.123
_refine_ls_R_factor_all 0.1336
_refine_ls_R_factor_gt 0.0904
_refine_ls_shift/su_max 0.001
_refine_ls_shift/su_mean 0.000
_refine_ls_structure_factor_coef Fsqd
_refine_ls_weighting_details 'calc w=1/[\s^2^(Fo^2^)+(0.0600P)^2^+420.3701P] where P=(Fo^2^+2Fc^2^)/3'
_refine_ls_weighting_scheme calc
_refine_ls_wR_factor_gt 0.2078
_refine_ls_wR_factor_ref 0.2379
_reflns_number_gt 21065
_reflns_number_total 31066
_reflns_threshold_expression >2sigma(I)
_cod_data_source_file ic301488a_si_002_3.cif
_cod_data_source_block Cu-4
_cod_database_code 4330851

loop_
_symmetry_equiv_pos_as_xyz
'x, y, z'
'-x+1/2, y+1/2, -z+1/2'
'-x, -y, -z'
'x-1/2, -y-1/2, z-1/2'

loop_
_atom_site_label
_atom_site_type_symbol
_atom_site_fract_x
_atom_site_fract_y
_atom_site_fract_z
_atom_site_U_iso_or_equiv
_atom_site_adp_type
_atom_site_occupancy
_atom_site_symmetry_multiplicity
_atom_site_calc_flag
_atom_site_refinement_flags
_atom_site_disorder_assembly
_atom_site_disorder_group
W1 W 0.34020(3) 0.474919(18) 0.90369(4) 0.05108(18) Uani 1 1 d . . .
W2 W 0.36704(4) 0.41017(2) 1.03816(5) 0.05482(19) Uani 1 1 d . . .
W3 W 0.62587(4) 0.34713(2) 0.96184(5) 0.0584(2) Uani 1 1 d . . .
W4 W 0.42607(4) 0.46777(2) 0.75870(4) 0.0572(2) Uani 1 1 d . . .
W5 W 0.47235(4) 0.319154(19) 1.02849(5) 0.0588(2) Uani 1 1 d . . .
W6 W 0.28768(4) 0.40486(2) 0.74714(5) 0.0644(2) Uani 1 1 d . . .
W7 W 0.30687(4) 0.33128(2) 0.89876(5) 0.0670(3) Uani 1 1 d . . .
W8 W 0.45337(5) 0.29386(2) 0.85696(5) 0.0691(3) Uani 1 1 d . . .
W9 W 0.61258(4) 0.42370(2) 0.85135(5) 0.0589(2) Uani 1 1 d . . .
W10 W 0.44776(5) 0.37395(2) 0.72035(5) 0.0690(2) Uani 1 1 d . . .
Cu1 Cu 0.50013(10) 0.47301(5) 1.05787(12) 0.0475(5) Uani 1 1 d . . .
Cu2 Cu 0.62407(11) 0.44198(5) 1.01794(12) 0.0495(5) Uani 1 1 d . . .
Si1 Si 0.4537(2) 0.39627(12) 0.9008(3) 0.0463(10) Uani 1 1 d . . .
O1 O 0.4321(6) 0.4464(3) 1.0946(7) 0.054(3) Uani 1 1 d . . .
O2 O 0.4245(6) 0.5055(3) 0.9817(6) 0.046(3) Uani 1 1 d . . .
O3 O 0.6745(6) 0.3903(3) 1.0354(7) 0.059(3) Uani 1 1 d . . .
O4 O 0.6542(6) 0.4525(3) 0.9342(7) 0.055(3) Uani 1 1 d . . .
O5 O 0.3129(7) 0.3998(4) 1.0938(9) 0.073(4) Uani 1 1 d . . .
O6 O 0.2818(6) 0.5162(3) 0.8842(7) 0.059(3) Uani 1 1 d . . .
O7 O 0.6969(8) 0.3132(3) 0.9980(8) 0.070(4) Uani 1 1 d . . .
O8 O 0.6689(9) 0.4354(5) 0.7988(9) 0.080(4) Uani 1 1 d . . .
O9 O 0.3072(7) 0.4536(3) 0.9778(7) 0.058(3) Uani 1 1 d . . .
O10 O 0.6629(7) 0.3742(4) 0.8948(8) 0.063(3) Uani 1 1 d . . .
O11 O 0.4385(6) 0.3669(3) 1.0590(7) 0.055(3) Uani 1 1 d . . .
O12 O 0.4066(6) 0.4867(3) 0.8443(6) 0.049(3) Uani 1 1 d . . .
O13 O 0.5654(6) 0.3385(3) 1.0276(7) 0.059(3) Uani 1 1 d . . .
O14 O 0.5292(6) 0.4595(3) 0.8126(7) 0.057(3) Uani 1 1 d . . .
O15 O 0.4228(6) 0.4269(3) 0.9492(6) 0.050(3) Uani 1 1 d . . .
O16 O 0.5444(6) 0.3983(3) 0.9209(7) 0.051(3) Uani 1 1 d . . .
O17 O 0.4962(7) 0.2910(4) 1.1060(8) 0.065(4) Uani 1 1 d . . .
O18 O 0.4269(8) 0.5103(4) 0.7111(7) 0.068(4) Uani 1 1 d . . .
O19 O 0.3039(6) 0.3754(3) 0.9519(7) 0.057(3) Uani 1 1 d . . .
O20 O 0.2860(6) 0.4401(3) 0.8305(6) 0.047(3) Uani 1 1 d . . .
O21 O 0.5569(8) 0.3163(3) 0.8918(8) 0.066(4) Uani 1 1 d . . .
O22 O 0.5454(8) 0.3838(4) 0.7772(8) 0.072(4) Uani 1 1 d . . .
O23 O 0.4302(7) 0.3509(3) 0.9161(7) 0.058(3) Uani 1 1 d . . .
O24 O 0.4144(7) 0.4068(3) 0.8124(7) 0.055(3) Uani 1 1 d . . .
O25 O 0.3654(7) 0.3057(3) 0.9868(7) 0.061(3) Uani 1 1 d . . .
O26 O 0.3232(7) 0.4543(3) 0.7183(7) 0.061(3) Uani 1 1 d . . .
O27 O 0.4793(7) 0.2795(3) 0.9587(8) 0.072(4) Uani 1 1 d . . .
O28 O 0.4377(8) 0.4286(4) 0.6905(7) 0.069(4) Uani 1 1 d . . .
O29 O 0.2833(8) 0.3625(3) 0.8096(8) 0.071(4) Uani 1 1 d . . .
O30 O 0.4384(8) 0.3280(3) 0.7744(8) 0.069(4) Uani 1 1 d . . .
O31 O 0.3514(9) 0.2923(3) 0.8465(8) 0.081(5) Uani 1 1 d . . .
O32 O 0.3369(9) 0.3756(4) 0.6906(8) 0.080(5) Uani 1 1 d . . .
O33 O 0.2202(7) 0.3094(4) 0.8846(9) 0.074(4) Uani 1 1 d . . .
O34 O 0.1948(8) 0.4066(4) 0.6918(9) 0.085(5) Uani 1 1 d . . .
O35 O 0.4651(10) 0.2497(4) 0.8209(9) 0.088(5) Uani 1 1 d . . .
O36 O 0.4574(10) 0.3525(4) 0.6441(9) 0.092(5) Uani 1 1 d . . .
O37 O 0.5802(5) 0.4314(3) 1.0960(6) 0.047(3) Uani 1 1 d . . .
O38 O 0.6655(8) 0.3898(4) 1.1655(8) 0.073(4) Uani 1 1 d . . .
C1 C 0.6089(10) 0.4093(5) 1.1546(10) 0.055(4) Uani 1 1 d . . .
C2 C 0.5677(12) 0.4074(5) 1.2064(12) 0.069(6) Uani 1 1 d . . .
N101 N 0.1887(13) 0.2727(7) 0.6441(13) 0.099(2) Uiso 1 1 d . . .
C101 C 0.1434(17) 0.2710(9) 0.5594(16) 0.099(2) Uiso 1 1 d . . .
C102 C 0.1453(17) 0.3089(9) 0.5188(16) 0.099(2) Uiso 1 1 d . . .
C103 C 0.0924(17) 0.3006(9) 0.4393(16) 0.099(2) Uiso 1 1 d . . .
C104 C 0.0966(17) 0.3328(9) 0.3904(16) 0.099(2) Uiso 1 1 d . . .
C111 C 0.1655(17) 0.3056(9) 0.6857(16) 0.099(2) Uiso 1 1 d . . .
C112 C 0.0829(17) 0.3049(9) 0.6815(16) 0.099(2) Uiso 1 1 d . . .
C113 C 0.0724(17) 0.3381(9) 0.7294(16) 0.099(2) Uiso 1 1 d . . .
C114 C -0.0048(17) 0.3394(9) 0.7341(16) 0.099(2) Uiso 1 1 d . . .
C121 C 0.2730(17) 0.2793(9) 0.6543(16) 0.099(2) Uiso 1 1 d . . .
C122 C 0.3082(17) 0.2491(9) 0.6132(16) 0.099(2) Uiso 1 1 d . . .
C123 C 0.3900(17) 0.2589(9) 0.6314(16) 0.099(2) Uiso 1 1 d . . .
C124 C 0.4268(17) 0.2292(9) 0.5898(16) 0.099(2) Uiso 1 1 d . . .
C131 C 0.1768(17) 0.2319(9) 0.6741(16) 0.099(2) Uiso 1 1 d . . .
C132 C 0.2220(17) 0.2261(9) 0.7581(16) 0.099(2) Uiso 1 1 d . . .
C133 C 0.1986(17) 0.1895(9) 0.7876(16) 0.099(2) Uiso 1 1 d . . .
C134 C 0.1308(17) 0.1952(9) 0.8013(16) 0.099(2) Uiso 1 1 d . . .
N201 N 0.8906(18) 0.4303(10) 0.0760(18) 0.136(3) Uiso 1 1 d . . .
C201 C 0.835(2) 0.4590(12) 0.022(2) 0.136(3) Uiso 1 1 d . . .
C202 C 0.865(2) 0.4809(12) -0.027(2) 0.136(3) Uiso 1 1 d . . .
C203 C 0.801(2) 0.5080(12) -0.076(2) 0.136(3) Uiso 1 1 d . . .
C204 C 0.831(2) 0.5360(12) -0.123(2) 0.136(3) Uiso 1 1 d . . .
C211 C 0.849(2) 0.4113(12) 0.123(2) 0.136(3) Uiso 1 1 d . . .
C212 C 0.897(2) 0.3844(12) 0.180(2) 0.136(3) Uiso 1 1 d . . .
C213 C 0.853(2) 0.3634(12) 0.222(2) 0.136(3) Uiso 1 1 d . . .
C214 C 0.896(2) 0.3438(12) 0.297(2) 0.136(3) Uiso 1 1 d . . .
C221 C 0.956(2) 0.4570(12) 0.131(2) 0.136(3) Uiso 1 1 d . . .
C222 C 0.935(2) 0.4833(12) 0.183(2) 0.136(3) Uiso 1 1 d . . .
C223 C 1.005(2) 0.5060(12) 0.241(2) 0.136(3) Uiso 1 1 d . . .
C224 C 0.983(2) 0.5340(12) 0.303(2) 0.136(3) Uiso 1 1 d . . .
C231 C 0.919(2) 0.4023(12) 0.035(2) 0.136(3) Uiso 1 1 d . . .
C232 C 0.861(2) 0.3775(12) -0.016(2) 0.136(3) Uiso 1 1 d . . .
C233 C 0.896(2) 0.3499(12) -0.058(2) 0.136(3) Uiso 1 1 d . . .
C234 C 0.835(2) 0.3203(12) -0.106(2) 0.136(3) Uiso 1 1 d . . .
N301 N 0.245(2) 0.4683(11) 0.495(2) 0.156(4) Uiso 1 1 d . . .
C301 C 0.293(3) 0.4307(14) 0.519(2) 0.156(4) Uiso 1 1 d . . .
C302 C 0.281(3) 0.4017(14) 0.460(3) 0.156(4) Uiso 1 1 d . . .
C303 C 0.333(3) 0.3657(14) 0.492(2) 0.156(4) Uiso 1 1 d . . .
C304 C 0.330(2) 0.3329(14) 0.439(2) 0.156(4) Uiso 1 1 d . . .
C311 C 0.263(3) 0.4906(13) 0.432(2) 0.156(4) Uiso 1 1 d . . .
C312 C 0.351(3) 0.4939(13) 0.454(2) 0.156(4) Uiso 1 1 d . . .
C313 C 0.354(3) 0.5252(13) 0.389(2) 0.156(4) Uiso 1 1 d . . .
C314 C 0.444(3) 0.5307(13) 0.403(2) 0.156(4) Uiso 1 1 d . . .
C321 C 0.263(3) 0.4973(14) 0.559(2) 0.156(4) Uiso 1 1 d . . .
C322 C 0.224(3) 0.5347(13) 0.551(2) 0.156(4) Uiso 1 1 d D . .
C323 C 0.245(2) 0.5607(13) 0.633(2) 0.156(4) Uiso 1 1 d D . .
C324 C 0.203(2) 0.5390(13) 0.691(2) 0.156(4) Uiso 1 1 d D . .
C331 C 0.164(3) 0.4633(13) 0.461(2) 0.156(4) Uiso 1 1 d . . .
C332 C 0.119(3) 0.4428(13) 0.520(2) 0.156(4) Uiso 1 1 d . . .
C333 C 0.032(3) 0.4415(13) 0.466(2) 0.156(4) Uiso 1 1 d . . .
C334 C 0.001(2) 0.4192(13) 0.529(2) 0.156(4) Uiso 1 1 d . . .
N401 N 0.156(4) 0.1789(19) 0.130(3) 0.180(9) Uiso 0.579(14) 1 d PD A 1
C401 C 0.232(4) 0.157(2) 0.154(5) 0.180(9) Uiso 0.579(14) 1 d PD A 1
C402 C 0.241(5) 0.118(2) 0.203(5) 0.180(9) Uiso 0.579(14) 1 d PD A 1
C403 C 0.303(5) 0.092(2) 0.183(4) 0.180(9) Uiso 0.579(14) 1 d PD A 1
C404 C 0.323(5) 0.075(3) 0.265(4) 0.180(9) Uiso 0.579(14) 1 d PD A 1
C411 C 0.099(4) 0.151(2) 0.075(4) 0.180(9) Uiso 0.579(14) 1 d PD A 1
C412 C 0.115(5) 0.132(3) 0.009(4) 0.180(9) Uiso 0.579(14) 1 d PD A 1
C413 C 0.037(5) 0.114(2) -0.032(4) 0.180(9) Uiso 0.579(14) 1 d PD A 1
C414 C 0.059(5) 0.091(3) -0.092(5) 0.180(9) Uiso 0.579(14) 1 d PD A 1
C421 C 0.131(5) 0.196(2) 0.194(3) 0.180(9) Uiso 0.579(14) 1 d PD A 1
C422 C 0.170(5) 0.237(2) 0.229(3) 0.180(9) Uiso 0.579(14) 1 d PD A 1
C423 C 0.164(4) 0.236(2) 0.309(3) 0.180(9) Uiso 0.579(14) 1 d PD A 1
C424 C 0.232(4) 0.263(2) 0.356(3) 0.180(9) Uiso 0.579(14) 1 d PD A 1
C431 C 0.175(5) 0.214(2) 0.087(4) 0.180(9) Uiso 0.579(14) 1 d PD A 1
C432 C 0.108(5) 0.233(2) 0.025(4) 0.180(9) Uiso 0.579(14) 1 d PD A 1
C433 C 0.121(5) 0.274(2) -0.008(4) 0.180(9) Uiso 0.579(14) 1 d PD A 1
C434 C 0.060(5) 0.297(3) -0.070(5) 0.180(9) Uiso 0.579(14) 1 d PD A 1
N501 N 0.254(4) 0.2317(15) 0.063(4) 0.176(12) Uiso 0.421(14) 1 d PD A 2
C501 C 0.204(5) 0.1944(18) 0.059(5) 0.176(12) Uiso 0.421(14) 1 d PD A 2
C502 C 0.164(5) 0.168(2) -0.009(5) 0.176(12) Uiso 0.421(14) 1 d PD A 2
C503 C 0.206(4) 0.130(3) -0.018(5) 0.176(12) Uiso 0.421(14) 1 d PD A 2
C504 C 0.159(6) 0.095(2) -0.063(6) 0.176(12) Uiso 0.421(14) 1 d PD A 2
C511 C 0.199(5) 0.2649(18) 0.022(5) 0.176(12) Uiso 0.421(14) 1 d PD A 2
C512 C 0.204(4) 0.3095(19) 0.042(6) 0.176(12) Uiso 0.421(14) 1 d PD A 2
C513 C 0.128(4) 0.3329(18) 0.023(6) 0.176(12) Uiso 0.421(14) 1 d PD A 2
C514 C 0.127(6) 0.376(2) -0.006(4) 0.176(12) Uiso 0.421(14) 1 d PD A 2
C521 C 0.316(5) 0.219(3) 0.031(6) 0.176(12) Uiso 0.421(14) 1 d PD A 2
C522 C 0.351(6) 0.178(2) 0.024(5) 0.176(12) Uiso 0.421(14) 1 d PD A 2
C523 C 0.406(4) 0.185(3) -0.020(5) 0.176(12) Uiso 0.421(14) 1 d PD A 2
C524 C 0.374(6) 0.163(3) -0.094(4) 0.176(12) Uiso 0.421(14) 1 d PD A 2
C531 C 0.284(5) 0.245(3) 0.145(3) 0.176(12) Uiso 0.421(14) 1 d PD A 2
C532 C 0.327(6) 0.285(3) 0.148(3) 0.176(12) Uiso 0.421(14) 1 d PD A 2
C533 C 0.380(5) 0.290(2) 0.228(4) 0.176(12) Uiso 0.421(14) 1 d PD A 2
C534 C 0.416(6) 0.331(3) 0.236(5) 0.176(12) Uiso 0.421(14) 1 d PD A 2
N901 N 0.027(2) 0.4318(12) -0.084(2) 0.176(11) Uiso 1 1 d U . .
C901 C 0.075(3) 0.4190(15) -0.097(3) 0.166(10) Uiso 1 1 d U . .
C902 C 0.143(3) 0.4067(14) -0.112(2) 0.163(11) Uiso 1 1 d DU . .
N911 N 0.384(2) 0.4663(10) 0.2338(19) 0.154(10) Uiso 1 1 d DU . .
C911 C 0.357(3) 0.4446(13) 0.266(3) 0.169(10) Uiso 1 1 d DU . .
C912 C 0.321(3) 0.4203(14) 0.306(3) 0.174(12) Uiso 1 1 d DU . .
N921 N 0.122(5) 0.400(3) 0.268(5) 0.37(3) Uiso 1 1 d DU . .
C921 C 0.163(6) 0.380(3) 0.251(6) 0.38(3) Uiso 1 1 d DU . .
C922 C 0.201(6) 0.357(3) 0.209(5) 0.38(3) Uiso 1 1 d DU . .

loop_
_atom_site_aniso_label
_atom_site_aniso_U_11
_atom_site_aniso_U_22
_atom_site_aniso_U_33
_atom_site_aniso_U_23
_atom_site_aniso_U_13
_atom_site_aniso_U_12
W1 0.0348(3) 0.0338(3) 0.0689(5) 0.0026(3) -0.0045(3) -0.0010(2)
W2 0.0415(3) 0.0424(3) 0.0722(5) 0.0068(3) 0.0072(3) -0.0024(3)
W3 0.0512(4) 0.0351(3) 0.0756(5) 0.0000(3) 0.0025(3) 0.0072(3)
W4 0.0588(4) 0.0392(3) 0.0597(4) 0.0035(3) 0.0003(3) -0.0014(3)
W5 0.0516(4) 0.0340(3) 0.0725(5) 0.0079(3) -0.0046(3) -0.0018(3)
W6 0.0567(4) 0.0395(3) 0.0696(5) 0.0013(3) -0.0169(4) -0.0070(3)
W7 0.0507(4) 0.0364(3) 0.0884(6) 0.0076(3) -0.0118(4) -0.0111(3)
W8 0.0722(5) 0.0313(3) 0.0786(5) -0.0046(3) -0.0099(4) -0.0008(3)
W9 0.0548(4) 0.0454(4) 0.0727(5) 0.0012(3) 0.0156(4) 0.0044(3)
W10 0.0829(6) 0.0461(4) 0.0616(5) -0.0069(3) 0.0014(4) 0.0019(4)
Cu1 0.0386(9) 0.0353(9) 0.0578(12) 0.0036(8) 0.0011(8) -0.0001(7)
Cu2 0.0382(9) 0.0344(9) 0.0665(13) 0.0021(8) 0.0042(9) 0.0023(7)
Si1 0.037(2) 0.0303(18) 0.060(3) 0.0009(17) -0.0004(18) -0.0004(15)
O1 0.049(6) 0.044(6) 0.065(8) 0.003(5) 0.012(6) 0.004(5)
O2 0.038(5) 0.031(5) 0.057(7) -0.003(4) 0.000(5) 0.002(4)
O3 0.040(6) 0.040(6) 0.079(8) 0.002(6) -0.006(5) -0.001(5)
O4 0.038(6) 0.047(6) 0.080(9) 0.004(6) 0.019(6) 0.001(5)
O5 0.052(7) 0.056(8) 0.108(11) 0.017(7) 0.020(7) -0.005(6)
O6 0.044(6) 0.041(6) 0.078(9) 0.001(6) -0.001(6) -0.003(5)
O7 0.063(8) 0.037(6) 0.096(10) 0.000(6) 0.008(7) 0.014(5)
O8 0.084(10) 0.079(10) 0.088(11) 0.003(8) 0.044(9) -0.006(8)
O9 0.050(7) 0.043(6) 0.071(8) 0.006(6) 0.006(6) 0.001(5)
O10 0.056(7) 0.048(6) 0.082(9) -0.003(6) 0.019(7) 0.013(5)
O11 0.049(6) 0.039(6) 0.060(7) 0.006(5) -0.002(5) -0.001(5)
O12 0.048(6) 0.026(4) 0.059(7) -0.002(4) -0.003(5) -0.002(4)
O13 0.046(6) 0.040(6) 0.075(8) 0.001(5) -0.002(6) 0.003(5)
O14 0.040(6) 0.045(6) 0.072(8) 0.002(5) 0.000(5) 0.004(5)
O15 0.039(5) 0.033(5) 0.064(7) 0.000(5) -0.002(5) 0.001(4)
O16 0.054(6) 0.030(5) 0.061(7) -0.005(5) 0.007(5) 0.005(4)
O17 0.045(6) 0.048(7) 0.090(10) 0.013(6) 0.005(6) -0.004(5)
O18 0.073(9) 0.055(7) 0.065(8) 0.014(6) 0.007(7) -0.004(6)
O19 0.036(5) 0.042(6) 0.083(9) 0.012(6) 0.008(5) -0.005(4)
O20 0.038(5) 0.035(5) 0.061(7) 0.011(5) 0.006(5) -0.001(4)
O21 0.069(8) 0.032(5) 0.087(10) -0.002(6) 0.012(7) 0.006(5)
O22 0.077(9) 0.047(7) 0.076(9) -0.006(6) 0.004(7) 0.010(6)
O23 0.054(7) 0.034(5) 0.063(7) 0.000(5) -0.012(5) 0.002(5)
O24 0.053(6) 0.038(5) 0.058(7) -0.001(5) -0.005(5) -0.003(5)
O25 0.059(7) 0.039(6) 0.075(9) 0.009(6) 0.008(6) -0.007(5)
O26 0.061(7) 0.043(6) 0.062(8) 0.004(5) -0.003(6) 0.006(5)
O27 0.065(8) 0.030(5) 0.093(10) 0.003(6) -0.014(7) 0.008(5)
O28 0.083(9) 0.052(7) 0.060(8) 0.003(6) 0.006(7) -0.006(7)
O29 0.065(8) 0.038(6) 0.086(10) -0.004(6) -0.007(7) -0.017(6)
O30 0.074(9) 0.039(6) 0.075(9) -0.015(6) -0.002(7) 0.002(6)
O31 0.088(10) 0.032(6) 0.084(10) 0.002(6) -0.023(8) -0.004(6)
O32 0.115(12) 0.038(6) 0.063(8) -0.008(6) -0.002(8) -0.016(7)
O33 0.056(7) 0.047(7) 0.102(11) 0.011(7) 0.005(7) -0.017(6)
O34 0.068(9) 0.046(7) 0.107(12) -0.002(7) -0.018(8) -0.014(6)
O35 0.099(12) 0.049(7) 0.091(11) -0.013(7) -0.004(9) 0.001(7)
O36 0.110(13) 0.053(8) 0.092(11) -0.018(8) 0.005(10) 0.001(8)
O37 0.028(5) 0.035(5) 0.068(7) 0.009(5) 0.001(5) 0.001(4)
O38 0.073(9) 0.068(8) 0.065(8) 0.014(7) 0.005(7) 0.037(7)
C1 0.045(9) 0.042(8) 0.061(11) 0.012(7) -0.006(8) -0.006(7)
C2 0.064(12) 0.046(9) 0.076(13) 0.014(9) -0.004(10) 0.005(8)

loop_
_atom_type_symbol
_atom_type_description
_atom_type_scat_dispersion_real
_atom_type_scat_dispersion_imag
_atom_type_scat_source
C C 0.0033 0.0016 'International Tables Vol C Tables 4.2.6.8 and 6.1.1.4'
N N 0.0061 0.0033 'International Tables Vol C Tables 4.2.6.8 and 6.1.1.4'
O O 0.0106 0.0060 'International Tables Vol C Tables 4.2.6.8 and 6.1.1.4'
Si Si 0.0817 0.0704 'International Tables Vol C Tables 4.2.6.8 and 6.1.1.4'
Cu Cu 0.3201 1.2651 'International Tables Vol C Tables 4.2.6.8 and 6.1.1.4'
W W -0.8490 6.8722 'International Tables Vol C Tables 4.2.6.8 and 6.1.1.4'

loop_
_geom_angle_atom_site_label_1
_geom_angle_atom_site_label_2
_geom_angle_atom_site_label_3
_geom_angle
_geom_angle_site_symmetry_1
_geom_angle_site_symmetry_3
O6 W1 O20 101.1(5) . .
O6 W1 O9 97.5(6) . .
O20 W1 O9 95.7(5) . .
O6 W1 O12 100.7(5) . .
O20 W1 O12 88.9(5) . .
O9 W1 O12 160.0(5) . .
O6 W1 O2 92.0(5) . .
O20 W1 O2 164.7(4) . .
O9 W1 O2 90.2(5) . .
O12 W1 O2 81.0(4) . .
O6 W1 O15 169.5(5) . .
O20 W1 O15 88.6(4) . .
O9 W1 O15 77.4(5) . .
O12 W1 O15 83.3(4) . .
O2 W1 O15 78.9(4) . .
O6 W1 Cu2 53.8(4) . 3_667
O20 W1 Cu2 154.5(3) . 3_667
O9 W1 Cu2 92.8(4) . 3_667
O12 W1 Cu2 91.3(3) . 3_667
O2 W1 Cu2 38.3(3) . 3_667
O15 W1 Cu2 116.7(3) . 3_667
O5 W2 O1 100.4(6) . .
O5 W2 O11 103.1(6) . .
O1 W2 O11 95.7(5) . .
O5 W2 O9 100.2(6) . .
O1 W2 O9 89.7(5) . .
O11 W2 O9 154.7(6) . .
O5 W2 O19 94.9(6) . .
O1 W2 O19 164.1(5) . .
O11 W2 O19 85.0(5) . .
O9 W2 O19 83.2(5) . .
O5 W2 O15 171.2(5) . .
O1 W2 O15 84.4(5) . .
O11 W2 O15 83.6(5) . .
O9 W2 O15 72.3(5) . .
O19 W2 O15 79.9(4) . .
O7 W3 O21 100.7(6) . .
O7 W3 O10 100.9(6) . .
O21 W3 O10 95.7(6) . .
O7 W3 O13 100.0(6) . .
O21 W3 O13 88.4(6) . .
O10 W3 O13 157.6(5) . .
O7 W3 O3 94.8(5) . .
O21 W3 O3 163.4(5) . .
O10 W3 O3 87.0(6) . .
O13 W3 O3 83.1(5) . .
O7 W3 O16 172.2(5) . .
O21 W3 O16 86.7(4) . .
O10 W3 O16 75.7(5) . .
O13 W3 O16 82.6(5) . .
O3 W3 O16 78.1(4) . .
O18 W4 O26 99.7(6) . .
O18 W4 O14 103.3(6) . .
O26 W4 O14 156.3(5) . .
O18 W4 O12 102.8(6) . .
O26 W4 O12 88.7(5) . .
O14 W4 O12 91.5(5) . .
O18 W4 O28 100.8(6) . .
O26 W4 O28 83.3(6) . .
O14 W4 O28 87.1(6) . .
O12 W4 O28 156.0(5) . .
O18 W4 O24 173.6(5) . .
O26 W4 O24 75.0(4) . .
O14 W4 O24 81.7(5) . .
O12 W4 O24 80.8(4) . .
O28 W4 O24 75.3(5) . .
O17 W5 O13 103.0(6) . .
O17 W5 O11 102.8(6) . .
O13 W5 O11 96.7(5) . .
O17 W5 O27 99.5(6) . .
O13 W5 O27 87.7(6) . .
O11 W5 O27 155.6(5) . .
O17 W5 O25 99.8(5) . .
O13 W5 O25 156.0(6) . .
O11 W5 O25 85.5(5) . .
O27 W5 O25 81.2(6) . .
O17 W5 O23 172.8(5) . .
O13 W5 O23 82.2(5) . .
O11 W5 O23 81.4(5) . .
O27 W5 O23 75.5(5) . .
O25 W5 O23 74.5(5) . .
O34 W6 O29 100.0(7) . .
O34 W6 O32 104.2(7) . .
O29 W6 O32 95.9(6) . .
O34 W6 O26 99.6(6) . .
O29 W6 O26 157.3(5) . .
O32 W6 O26 90.3(6) . .
O34 W6 O20 101.4(6) . .
O29 W6 O20 85.6(5) . .
O32 W6 O20 153.7(5) . .
O26 W6 O20 79.4(5) . .
O34 W6 O24 174.0(7) . .
O29 W6 O24 85.8(5) . .
O32 W6 O24 73.7(5) . .
O26 W6 O24 75.0(4) . .
O20 W6 O24 80.2(4) . .
O33 W7 O19 103.8(6) . .
O33 W7 O25 100.8(6) . .
O19 W7 O25 89.1(5) . .
O33 W7 O29 99.4(6) . .
O19 W7 O29 90.8(6) . .
O25 W7 O29 159.3(6) . .
O33 W7 O31 99.7(7) . .
O19 W7 O31 156.6(5) . .
O25 W7 O31 86.3(6) . .
O29 W7 O31 85.6(6) . .
O33 W7 O23 171.1(5) . .
O19 W7 O23 84.2(5) . .
O25 W7 O23 75.1(5) . .
O29 W7 O23 84.3(5) . .
O31 W7 O23 72.4(5) . .
O35 W8 O31 101.5(7) . .
O35 W8 O30 101.2(7) . .
O31 W8 O30 93.5(6) . .
O35 W8 O27 100.0(7) . .
O31 W8 O27 90.6(6) . .
O30 W8 O27 157.2(5) . .
O35 W8 O21 103.3(7) . .
O31 W8 O21 154.9(5) . .
O30 W8 O21 84.9(6) . .
O27 W8 O21 81.9(6) . .
O35 W8 O23 173.0(7) . .
O31 W8 O23 74.2(5) . .
O30 W8 O23 84.8(5) . .
O27 W8 O23 74.8(5) . .
O21 W8 O23 80.7(5) . .
O8 W9 O4 102.8(7) . .
O8 W9 O14 101.8(7) . .
O4 W9 O14 93.8(5) . .
O8 W9 O10 98.2(7) . .
O4 W9 O10 94.1(5) . .
O14 W9 O10 156.2(5) . .
O8 W9 O22 95.5(7) . .
O4 W9 O22 161.5(6) . .
O14 W9 O22 84.6(5) . .
O10 W9 O22 80.8(5) . .
O8 W9 O16 171.1(6) . .
O4 W9 O16 81.3(5) . .
O14 W9 O16 85.6(5) . .
O10 W9 O16 73.5(5) . .
O22 W9 O16 80.2(5) . .
O36 W10 O22 103.0(8) . .
O36 W10 O30 100.4(7) . .
O22 W10 O30 94.3(6) . .
O36 W10 O28 100.2(7) . .
O22 W10 O28 89.2(6) . .
O30 W10 O28 157.7(6) . .
O36 W10 O32 99.4(7) . .
O22 W10 O32 157.5(6) . .
O30 W10 O32 84.5(6) . .
O28 W10 O32 83.9(6) . .
O36 W10 O24 170.4(6) . .
O22 W10 O24 85.7(5) . .
O30 W10 O24 83.0(5) . .
O28 W10 O24 75.4(5) . .
O32 W10 O24 71.8(5) . .
O1 Cu1 O2 173.2(5) . 3_667
O1 Cu1 O2 97.5(5) . .
O2 Cu1 O2 86.7(4) 3_667 .
O1 Cu1 O37 92.7(5) . .
O2 Cu1 O37 81.4(4) 3_667 .
O2 Cu1 O37 156.3(5) . .
O1 Cu1 Cu2 129.5(4) . .
O2 Cu1 Cu2 43.8(3) 3_667 .
O2 Cu1 Cu2 116.5(4) . .
O37 Cu1 Cu2 43.1(3) . .
O1 Cu1 Cu1 139.9(4) . 3_667
O2 Cu1 Cu1 44.0(3) 3_667 3_667
O2 Cu1 Cu1 42.7(3) . 3_667
O37 Cu1 Cu1 122.4(4) . 3_667
Cu2 Cu1 Cu1 79.61(10) . 3_667
O4 Cu2 O3 92.8(6) . .
O4 Cu2 O37 172.9(5) . .
O3 Cu2 O37 90.5(5) . .
O4 Cu2 O2 95.7(5) . 3_667
O3 Cu2 O2 170.4(5) . 3_667
O37 Cu2 O2 81.5(5) . 3_667
O4 Cu2 Cu1 130.4(3) . .
O3 Cu2 Cu1 131.7(4) . .
O37 Cu2 Cu1 44.3(3) . .
O2 Cu2 Cu1 42.7(3) 3_667 .
O4 Cu2 W1 99.5(4) . 3_667
O3 Cu2 W1 134.0(3) . 3_667
O37 Cu2 W1 82.6(3) . 3_667
O2 Cu2 W1 39.9(3) 3_667 3_667
Cu1 Cu2 W1 67.16(6) . 3_667
O16 Si1 O15 112.5(6) . .
O16 Si1 O23 108.5(6) . .
O15 Si1 O23 108.9(7) . .
O16 Si1 O24 108.4(7) . .
O15 Si1 O24 109.3(6) . .
O23 Si1 O24 109.2(6) . .
W2 O1 Cu1 120.2(7) . .
Cu1 O2 Cu2 93.6(4) 3_667 3_667
Cu1 O2 Cu1 93.3(4) 3_667 .
Cu2 O2 Cu1 134.4(6) 3_667 .
Cu1 O2 W1 112.4(6) 3_667 .
Cu2 O2 W1 101.8(4) 3_667 .
Cu1 O2 W1 116.7(5) . .
Cu2 O3 W3 116.0(5) . .
W9 O4 Cu2 118.9(6) . .
W1 O9 W2 117.8(7) . .
W3 O10 W9 117.9(6) . .
W5 O11 W2 149.1(6) . .
W4 O12 W1 139.7(5) . .
W5 O13 W3 142.2(7) . .
W4 O14 W9 149.4(7) . .
Si1 O15 W1 125.2(6) . .
Si1 O15 W2 126.4(6) . .
W1 O15 W2 92.5(4) . .
Si1 O16 W3 126.0(6) . .
Si1 O16 W9 128.2(6) . .
W3 O16 W9 92.6(4) . .
W7 O19 W2 143.6(6) . .
W1 O20 W6 146.4(6) . .
W3 O21 W8 146.4(8) . .
W10 O22 W9 142.8(7) . .
Si1 O23 W5 124.7(6) . .
Si1 O23 W7 123.4(6) . .
W5 O23 W7 91.3(5) . .
Si1 O23 W8 124.9(8) . .
W5 O23 W8 90.8(4) . .
W7 O23 W8 91.8(4) . .
Si1 O24 W6 126.0(7) . .
Si1 O24 W10 122.4(6) . .
W6 O24 W10 93.3(4) . .
Si1 O24 W4 124.6(6) . .
W6 O24 W4 90.8(4) . .
W10 O24 W4 89.7(5) . .
W7 O25 W5 118.5(6) . .
W4 O26 W6 119.3(6) . .
W8 O27 W5 118.9(6) . .
W10 O28 W4 118.4(7) . .
W6 O29 W7 158.6(7) . .
W10 O30 W8 158.5(7) . .
W8 O31 W7 120.8(6) . .
W6 O32 W10 120.6(6) . .
C1 O37 Cu2 127.0(11) . .
C1 O37 Cu1 139.3(12) . .
Cu2 O37 Cu1 92.6(4) . .
O38 C1 O37 123.4(19) . .
O38 C1 C2 119.5(16) . .
O37 C1 C2 117.1(16) . .
C111 N101 C131 111(2) . .
C111 N101 C121 107(2) . .
C131 N101 C121 110(2) . .
C111 N101 C101 115(2) . .
C131 N101 C101 105(2) . .
C121 N101 C101 109(2) . .
C102 C101 N101 114(2) . .
C101 C102 C103 104(2) . .
C104 C103 C102 111(3) . .
N101 C111 C112 115(2) . .
C113 C112 C111 107(2) . .
C114 C113 C112 113(3) . .
N101 C121 C122 115(2) . .
C123 C122 C121 108(2) . .
C122 C123 C124 109(2) . .
N101 C131 C132 114(2) . .
C133 C132 C131 112(2) . .
C134 C133 C132 111(3) . .
C231 N201 C211 114(3) . .
C231 N201 C201 109(3) . .
C211 N201 C201 107(3) . .
C231 N201 C221 113(3) . .
C211 N201 C221 106(3) . .
C201 N201 C221 107(3) . .
C202 C201 N201 116(3) . .
C201 C202 C203 108(3) . .
C204 C203 C202 111(3) . .
C212 C211 N201 113(3) . .
C211 C212 C213 112(4) . .
C212 C213 C214 119(3) . .
C222 C221 N201 117(3) . .
C221 C222 C223 114(3) . .
C222 C223 C224 115(3) . .
N201 C231 C232 114(3) . .
C231 C232 C233 110(4) . .
C232 C233 C234 110(3) . .
C331 N301 C301 117(4) . .
C331 N301 C321 110(4) . .
C301 N301 C321 109(3) . .
C331 N301 C311 100(3) . .
C301 N301 C311 113(3) . .
C321 N301 C311 106(3) . .
C302 C301 N301 113(4) . .
C301 C302 C303 107(4) . .
C304 C303 C302 116(4) . .
N301 C311 C312 108(4) . .
C311 C312 C313 98(3) . .
C314 C313 C312 103(3) . .
C322 C321 N301 120(4) . .
C321 C322 C323 113(4) . .
C322 C323 C324 111(3) . .
N301 C331 C332 114(4) . .
C333 C332 C331 101(3) . .
C332 C333 C334 94(3) . .
C401 N401 C411 106(6) . .
C401 N401 C431 100(5) . .
C411 N401 C431 108(6) . .
C401 N401 C421 116(6) . .
C411 N401 C421 117(5) . .
C431 N401 C421 109(6) . .
N401 C401 C402 119(6) . .
C401 C402 C403 105(6) . .
C404 C403 C402 85(6) . .
N401 C411 C412 122(6) . .
C411 C412 C413 100(6) . .
C412 C413 C414 97(7) . .
N401 C421 C422 116(6) . .
C423 C422 C421 103(4) . .
C422 C423 C424 104(4) . .
N401 C431 C432 118(7) . .
C433 C432 C431 119(7) . .
C434 C433 C432 125(8) . .
C531 N501 C521 115(8) . .
C531 N501 C511 106(3) . .
C521 N501 C511 117(7) . .
C531 N501 C501 108(6) . .
C521 N501 C501 105(3) . .
C511 N501 C501 105(3) . .
N501 C501 C502 128(7) . .
C503 C502 C501 117(3) . .
C504 C503 C502 118(3) . .
C512 C511 N501 126(5) . .
C511 C512 C513 117(3) . .
C514 C513 C512 117(3) . .
N501 C521 C522 134(6) . .
C523 C522 C521 106.8(19) . .
C522 C523 C524 107.4(19) . .
N501 C531 C532 108(5) . .
C533 C532 C531 107.7(19) . .
C534 C533 C532 108.7(19) . .
N901 C901 C902 173(6) . .
N911 C911 C912 176(6) . .
N921 C921 C922 164(10) . .

loop_
_geom_bond_atom_site_label_1
_geom_bond_atom_site_label_2
_geom_bond_distance
_geom_bond_site_symmetry_2
W1 O6 1.734(11) .
W1 O20 1.857(11) .
W1 O9 1.873(13) .
W1 O12 1.984(13) .
W1 O2 2.062(10) .
W1 O15 2.210(10) .
W1 Cu2 3.145(2) 3_667
W2 O5 1.734(15) .
W2 O1 1.812(12) .
W2 O11 1.930(11) .
W2 O9 1.971(11) .
W2 O19 2.059(12) .
W2 O15 2.347(13) .
W3 O7 1.718(12) .
W3 O21 1.849(13) .
W3 O10 1.885(14) .
W3 O13 1.975(14) .
W3 O3 2.025(12) .
W3 O16 2.265(10) .
W4 O18 1.702(13) .
W4 O26 1.881(13) .
W4 O14 1.890(11) .
W4 O12 1.908(12) .
W4 O28 1.922(14) .
W4 O24 2.339(11) .
W5 O17 1.697(13) .
W5 O13 1.867(13) .
W5 O11 1.891(12) .
W5 O27 1.928(14) .
W5 O25 1.951(12) .
W5 O23 2.305(12) .
W6 O34 1.718(13) .
W6 O29 1.884(14) .
W6 O32 1.912(17) .
W6 O26 1.942(13) .
W6 O20 2.002(12) .
W6 O24 2.295(11) .
W7 O33 1.722(12) .
W7 O19 1.813(13) .
W7 O25 1.896(12) .
W7 O29 1.935(14) .
W7 O31 1.994(16) .
W7 O23 2.321(12) .
W8 O35 1.687(14) .
W8 O31 1.856(17) .
W8 O30 1.905(14) .
W8 O27 1.916(15) .
W8 O21 1.983(13) .
W8 O23 2.343(12) .
W9 O8 1.729(15) .
W9 O4 1.807(13) .
W9 O14 1.921(11) .
W9 O10 1.963(12) .
W9 O22 2.061(13) .
W9 O16 2.297(13) .
W10 O36 1.696(17) .
W10 O22 1.828(14) .
W10 O30 1.903(14) .
W10 O28 1.919(13) .
W10 O32 1.967(17) .
W10 O24 2.339(13) .
Cu1 O1 1.876(12) .
Cu1 O2 1.950(12) 3_667
Cu1 O2 1.998(10) .
Cu1 O37 2.007(10) .
Cu1 Cu2 2.871(3) .
Cu1 Cu1 2.872(4) 3_667
Cu2 O4 1.905(13) .
Cu2 O3 1.955(11) .
Cu2 O37 1.965(12) .
Cu2 O2 1.989(10) 3_667
Cu2 W1 3.145(2) 3_667
Si1 O16 1.616(12) .
Si1 O15 1.617(13) .
Si1 O23 1.644(12) .
Si1 O24 1.655(12) .
O2 Cu1 1.950(12) 3_667
O2 Cu2 1.989(10) 3_667
O37 C1 1.311(19) .
O38 C1 1.21(2) .
C1 C2 1.45(3) .
N101 C111 1.51(4) .
N101 C131 1.54(4) .
N101 C121 1.54(4) .
N101 C101 1.57(4) .
C101 C102 1.50(4) .
C102 C103 1.55(4) .
C103 C104 1.45(4) .
C111 C112 1.52(4) .
C112 C113 1.50(4) .
C113 C114 1.48(4) .
C121 C122 1.56(4) .
C122 C123 1.49(4) .
C123 C124 1.57(4) .
C131 C132 1.57(4) .
C132 C133 1.48(4) .
C133 C134 1.39(4) .
N201 C231 1.44(4) .
N201 C211 1.51(4) .
N201 C201 1.54(5) .
N201 C221 1.61(5) .
C201 C202 1.44(5) .
C202 C203 1.55(5) .
C203 C204 1.54(5) .
C211 C212 1.48(5) .
C212 C213 1.50(5) .
C213 C214 1.55(5) .
C221 C222 1.48(5) .
C222 C223 1.62(5) .
C223 C224 1.67(5) .
C231 C232 1.47(5) .
C232 C233 1.52(5) .
C233 C234 1.56(5) .
N301 C331 1.46(5) .
N301 C301 1.53(5) .
N301 C321 1.53(5) .
N301 C311 1.54(5) .
C301 C302 1.46(5) .
C302 C303 1.55(6) .
C303 C304 1.49(5) .
C311 C312 1.57(6) .
C312 C313 1.65(6) .
C313 C314 1.63(6) .
C321 C322 1.44(5) .
C322 C323 1.73(4) .
C323 C324 1.73(4) .
C331 C332 1.76(6) .
C332 C333 1.62(6) .
C333 C334 1.69(6) .
N401 C401 1.54(2) .
N401 C411 1.54(2) .
N401 C431 1.55(2) .
N401 C421 1.55(2) .
C401 C402 1.58(4) .
C402 C403 1.59(4) .
C403 C404 1.59(4) .
C411 C412 1.55(4) .
C412 C413 1.55(4) .
C413 C414 1.56(4) .
C421 C422 1.59(4) .
C422 C423 1.58(4) .
C423 C424 1.59(4) .
C431 C432 1.56(4) .
C432 C433 1.56(4) .
C433 C434 1.56(4) .
N501 C531 1.54(2) .
N501 C521 1.55(2) .
N501 C511 1.55(2) .
N501 C501 1.56(2) .
C501 C502 1.56(2) .
C502 C503 1.55(2) .
C503 C504 1.55(2) .
C511 C512 1.55(2) .
C512 C513 1.55(2) .
C513 C514 1.55(2) .
C521 C522 1.55(2) .
C522 C523 1.55(2) .
C523 C524 1.55(2) .
C531 C532 1.55(2) .
C532 C533 1.54(2) .
C533 C534 1.54(2) .
N901 C901 1.09(5) .
C901 C902 1.47(6) .
N911 C911 1.169(19) .
C911 C912 1.439(19) .
N921 C921 1.16(2) .
C921 C922 1.45(2) .

loop_
_geom_torsion_atom_site_label_1
_geom_torsion_atom_site_label_2
_geom_torsion_atom_site_label_3
_geom_torsion_atom_site_label_4
_geom_torsion
_geom_torsion_site_symmetry_1
_geom_torsion_site_symmetry_4
O1 Cu1 Cu2 O4 135.7(7) . .
O2 Cu1 Cu2 O4 -43.3(6) 3_667 .
O2 Cu1 Cu2 O4 8.8(6) . .
O37 Cu1 Cu2 O4 173.7(6) . .
Cu1 Cu1 Cu2 O4 -13.3(5) 3_667 .
O1 Cu1 Cu2 O3 -12.1(7) . .
O2 Cu1 Cu2 O3 168.9(7) 3_667 .
O2 Cu1 Cu2 O3 -138.9(6) . .
O37 Cu1 Cu2 O3 25.9(6) . .
Cu1 Cu1 Cu2 O3 -161.1(5) 3_667 .
O1 Cu1 Cu2 O37 -38.0(6) . .
O2 Cu1 Cu2 O37 143.0(6) 3_667 .
O2 Cu1 Cu2 O37 -164.8(5) . .
Cu1 Cu1 Cu2 O37 173.0(4) 3_667 .
O1 Cu1 Cu2 O2 179.0(7) . 3_667
O2 Cu1 Cu2 O2 52.1(7) . 3_667
O37 Cu1 Cu2 O2 -143.0(6) . 3_667
Cu1 Cu1 Cu2 O2 30.0(4) 3_667 3_667
O1 Cu1 Cu2 W1 -141.4(5) . 3_667
O2 Cu1 Cu2 W1 39.6(4) 3_667 3_667
O2 Cu1 Cu2 W1 91.7(3) . 3_667
O37 Cu1 Cu2 W1 -103.5(4) . 3_667
Cu1 Cu1 Cu2 W1 69.59(7) 3_667 3_667
O5 W2 O1 Cu1 -173.7(7) . .
O11 W2 O1 Cu1 81.9(7) . .
O9 W2 O1 Cu1 -73.4(7) . .
O19 W2 O1 Cu1 -10(2) . .
O15 W2 O1 Cu1 -1.1(6) . .
O2 Cu1 O1 W2 -59(4) 3_667 .
O2 Cu1 O1 W2 68.6(7) . .
O37 Cu1 O1 W2 -90.0(7) . .
Cu2 Cu1 O1 W2 -65.1(8) . .
Cu1 Cu1 O1 W2 62.9(9) 3_667 .
O1 Cu1 O2 Cu1 -174.6(5) . 3_667
O2 Cu1 O2 Cu1 0.0 3_667 3_667
O37 Cu1 O2 Cu1 -59.7(11) . 3_667
Cu2 Cu1 O2 Cu1 -33.2(4) . 3_667
O1 Cu1 O2 Cu2 87.1(9) . 3_667
O2 Cu1 O2 Cu2 -98.3(8) 3_667 3_667
O37 Cu1 O2 Cu2 -158.0(8) . 3_667
Cu2 Cu1 O2 Cu2 -131.4(7) . 3_667
Cu1 Cu1 O2 Cu2 -98.3(8) 3_667 3_667
O1 Cu1 O2 W1 -57.4(7) . .
O2 Cu1 O2 W1 117.2(8) 3_667 .
O37 Cu1 O2 W1 57.5(13) . .
Cu2 Cu1 O2 W1 84.0(6) . .
Cu1 Cu1 O2 W1 117.2(8) 3_667 .
O6 W1 O2 Cu1 -95.7(6) . 3_667
O20 W1 O2 Cu1 53.9(19) . 3_667
O9 W1 O2 Cu1 166.8(6) . 3_667
O12 W1 O2 Cu1 4.9(5) . 3_667
O15 W1 O2 Cu1 89.7(5) . 3_667
Cu2 W1 O2 Cu1 -98.9(6) 3_667 3_667
O6 W1 O2 Cu2 3.2(6) . 3_667
O20 W1 O2 Cu2 152.8(15) . 3_667
O9 W1 O2 Cu2 -94.3(6) . 3_667
O12 W1 O2 Cu2 103.8(5) . 3_667
O15 W1 O2 Cu2 -171.4(6) . 3_667
O6 W1 O2 Cu1 158.2(7) . .
O20 W1 O2 Cu1 -52(2) . .
O9 W1 O2 Cu1 60.7(7) . .
O12 W1 O2 Cu1 -101.3(6) . .
O15 W1 O2 Cu1 -16.4(6) . .
Cu2 W1 O2 Cu1 155.0(10) 3_667 .
O4 Cu2 O3 W3 -71.3(7) . .
O37 Cu2 O3 W3 102.5(7) . .
O2 Cu2 O3 W3 136(2) 3_667 .
Cu1 Cu2 O3 W3 84.7(8) . .
W1 Cu2 O3 W3 -177.3(3) 3_667 .
O7 W3 O3 Cu2 173.9(8) . .
O21 W3 O3 Cu2 -27(2) . .
O10 W3 O3 Cu2 73.2(7) . .
O13 W3 O3 Cu2 -86.6(7) . .
O16 W3 O3 Cu2 -2.7(7) . .
O8 W9 O4 Cu2 -168.0(8) . .
O14 W9 O4 Cu2 88.9(7) . .
O10 W9 O4 Cu2 -68.6(7) . .
O22 W9 O4 Cu2 4(2) . .
O16 W9 O4 Cu2 4.0(6) . .
O3 Cu2 O4 W9 69.6(7) . .
O37 Cu2 O4 W9 -48(4) . .
O2 Cu2 O4 W9 -114.8(6) 3_667 .
Cu1 Cu2 O4 W9 -86.9(7) . .
W1 Cu2 O4 W9 -154.9(5) 3_667 .
O6 W1 O9 W2 -168.2(7) . .
O20 W1 O9 W2 89.7(7) . .
O12 W1 O9 W2 -12.8(18) . .
O2 W1 O9 W2 -76.2(6) . .
O15 W1 O9 W2 2.4(6) . .
Cu2 W1 O9 W2 -114.4(6) 3_667 .
O5 W2 O9 W1 -177.6(7) . .
O1 W2 O9 W1 81.9(7) . .
O11 W2 O9 W1 -20.9(15) . .
O19 W2 O9 W1 -83.9(7) . .
O15 W2 O9 W1 -2.3(6) . .
O7 W3 O10 W9 -168.1(7) . .
O21 W3 O10 W9 89.8(8) . .
O13 W3 O10 W9 -9.9(18) . .
O3 W3 O10 W9 -73.8(7) . .
O16 W3 O10 W9 4.7(6) . .
O8 W9 O10 W3 178.6(8) . .
O4 W9 O10 W3 75.0(8) . .
O14 W9 O10 W3 -34.2(18) . .
O22 W9 O10 W3 -87.1(8) . .
O16 W9 O10 W3 -4.7(6) . .
O17 W5 O11 W2 -139.3(14) . .
O13 W5 O11 W2 115.8(14) . .
O27 W5 O11 W2 17(2) . .
O25 W5 O11 W2 -40.2(14) . .
O23 W5 O11 W2 34.8(13) . .
O5 W2 O11 W5 107.4(14) . .
O1 W2 O11 W5 -150.5(14) . .
O9 W2 O11 W5 -49(2) . .
O19 W2 O11 W5 13.6(14) . .
O15 W2 O11 W5 -66.8(14) . .
O18 W4 O12 W1 132.5(9) . .
O26 W4 O12 W1 32.8(9) . .
O14 W4 O12 W1 -123.5(9) . .
O28 W4 O12 W1 -37.3(18) . .
O24 W4 O12 W1 -42.2(8) . .
O6 W1 O12 W4 -110.7(9) . .
O20 W1 O12 W4 -9.6(9) . .
O9 W1 O12 W4 94.1(16) . .
O2 W1 O12 W4 159.0(9) . .
O15 W1 O12 W4 79.2(8) . .
Cu2 W1 O12 W4 -164.1(8) 3_667 .
O17 W5 O13 W3 135.4(10) . .
O11 W5 O13 W3 -119.8(10) . .
O27 W5 O13 W3 36.1(10) . .
O25 W5 O13 W3 -26.0(19) . .
O23 W5 O13 W3 -39.5(10) . .
O7 W3 O13 W5 -112.3(10) . .
O21 W3 O13 W5 -11.7(10) . .
O10 W3 O13 W5 89.4(17) . .
O3 W3 O13 W5 154.0(10) . .
O16 W3 O13 W5 75.1(10) . .
O18 W4 O14 W9 -141.6(15) . .
O26 W4 O14 W9 25(3) . .
O12 W4 O14 W9 114.9(15) . .
O28 W4 O14 W9 -41.2(16) . .
O24 W4 O14 W9 34.4(15) . .
O8 W9 O14 W4 111.1(16) . .
O4 W9 O14 W4 -144.9(15) . .
O10 W9 O14 W4 -36(3) . .
O22 W9 O14 W4 16.6(16) . .
O16 W9 O14 W4 -63.9(15) . .
O16 Si1 O15 W1 121.0(7) . .
O23 Si1 O15 W1 -118.6(7) . .
O24 Si1 O15 W1 0.6(9) . .
O16 Si1 O15 W2 -113.2(7) . .
O23 Si1 O15 W2 7.1(8) . .
O24 Si1 O15 W2 126.4(7) . .
O6 W1 O15 Si1 -161(3) . .
O20 W1 O15 Si1 41.2(8) . .
O9 W1 O15 Si1 137.4(8) . .
O12 W1 O15 Si1 -47.8(7) . .
O2 W1 O15 Si1 -129.9(8) . .
Cu2 W1 O15 Si1 -135.9(6) 3_667 .
O6 W1 O15 W2 60(3) . .
O20 W1 O15 W2 -98.0(4) . .
O9 W1 O15 W2 -1.8(4) . .
O12 W1 O15 W2 173.0(4) . .
O2 W1 O15 W2 90.9(4) . .
Cu2 W1 O15 W2 84.9(3) 3_667 .
O5 W2 O15 Si1 -105(3) . .
O1 W2 O15 Si1 131.9(7) . .
O11 W2 O15 Si1 35.5(7) . .
O9 W2 O15 Si1 -136.7(8) . .
O19 W2 O15 Si1 -50.6(7) . .
O5 W2 O15 W1 34(4) . .
O1 W2 O15 W1 -89.7(4) . .
O11 W2 O15 W1 173.9(4) . .
O9 W2 O15 W1 1.7(4) . .
O19 W2 O15 W1 87.8(4) . .
O15 Si1 O16 W3 121.3(8) . .
O23 Si1 O16 W3 0.7(10) . .
O24 Si1 O16 W3 -117.7(8) . .
O15 Si1 O16 W9 -108.6(8) . .
O23 Si1 O16 W9 130.8(7) . .
O24 Si1 O16 W9 12.4(9) . .
O7 W3 O16 Si1 -156(4) . .
O21 W3 O16 Si1 42.8(9) . .
O10 W3 O16 Si1 139.5(9) . .
O13 W3 O16 Si1 -46.1(8) . .
O3 W3 O16 Si1 -130.6(9) . .
O7 W3 O16 W9 61(5) . .
O21 W3 O16 W9 -100.3(6) . .
O10 W3 O16 W9 -3.5(5) . .
O13 W3 O16 W9 170.9(5) . .
O3 W3 O16 W9 86.4(5) . .
O8 W9 O16 Si1 -117(4) . .
O4 W9 O16 Si1 124.7(8) . .
O14 W9 O16 Si1 30.2(8) . .
O10 W9 O16 Si1 -138.3(8) . .
O22 W9 O16 Si1 -55.1(8) . .
O8 W9 O16 W3 25(4) . .
O4 W9 O16 W3 -93.6(5) . .
O14 W9 O16 W3 171.9(5) . .
O10 W9 O16 W3 3.4(5) . .
O22 W9 O16 W3 86.6(5) . .
O33 W7 O19 W2 140.1(11) . .
O25 W7 O19 W2 39.2(12) . .
O29 W7 O19 W2 -120.1(12) . .
O31 W7 O19 W2 -39(2) . .
O23 W7 O19 W2 -35.9(11) . .
O5 W2 O19 W7 -114.6(12) . .
O1 W2 O19 W7 82(2) . .
O11 W2 O19 W7 -11.9(11) . .
O9 W2 O19 W7 145.7(12) . .
O15 W2 O19 W7 72.5(11) . .
O6 W1 O20 W6 125.6(10) . .
O9 W1 O20 W6 -135.6(10) . .
O12 W1 O20 W6 24.9(10) . .
O2 W1 O20 W6 -23(2) . .
O15 W1 O20 W6 -58.5(10) . .
Cu2 W1 O20 W6 115.5(9) 3_667 .
O34 W6 O20 W1 -151.0(11) . .
O29 W6 O20 W1 109.7(11) . .
O32 W6 O20 W1 15.2(18) . .
O26 W6 O20 W1 -53.2(10) . .
O24 W6 O20 W1 23.2(10) . .
O7 W3 O21 W8 119.8(13) . .
O10 W3 O21 W8 -138.0(12) . .
O13 W3 O21 W8 19.9(12) . .
O3 W3 O21 W8 -39(3) . .
O16 W3 O21 W8 -62.8(12) . .
O35 W8 O21 W3 -146.3(13) . .
O31 W8 O21 W3 26(2) . .
O30 W8 O21 W3 113.4(13) . .
O27 W8 O21 W3 -47.9(12) . .
O23 W8 O21 W3 27.9(12) . .
O36 W10 O22 W9 145.1(14) . .
O30 W10 O22 W9 -113.2(14) . .
O28 W10 O22 W9 44.8(14) . .
O32 W10 O22 W9 -27(3) . .
O24 W10 O22 W9 -30.6(14) . .
O8 W9 O22 W10 -119.8(15) . .
O4 W9 O22 W10 68(2) . .
O14 W9 O22 W10 -18.4(14) . .
O10 W9 O22 W10 142.7(15) . .
O16 W9 O22 W10 68.0(14) . .
O16 Si1 O23 W5 59.5(10) . .
O15 Si1 O23 W5 -63.3(9) . .
O24 Si1 O23 W5 177.4(7) . .
O16 Si1 O23 W7 178.8(7) . .
O15 Si1 O23 W7 56.0(9) . .
O24 Si1 O23 W7 -63.3(10) . .
O16 Si1 O23 W8 -60.8(8) . .
O15 Si1 O23 W8 176.4(6) . .
O24 Si1 O23 W8 57.1(9) . .
O17 W5 O23 Si1 177(4) . .
O13 W5 O23 Si1 -47.2(9) . .
O11 W5 O23 Si1 50.8(9) . .
O27 W5 O23 Si1 -136.8(10) . .
O25 W5 O23 Si1 138.5(10) . .
O17 W5 O23 W7 44(5) . .
O13 W5 O23 W7 179.6(5) . .
O11 W5 O23 W7 -82.4(5) . .
O27 W5 O23 W7 90.0(5) . .
O25 W5 O23 W7 5.2(5) . .
O17 W5 O23 W8 -48(5) . .
O13 W5 O23 W8 87.8(5) . .
O11 W5 O23 W8 -174.2(5) . .
O27 W5 O23 W8 -1.8(5) . .
O25 W5 O23 W8 -86.6(5) . .
O33 W7 O23 Si1 157(4) . .
O19 W7 O23 Si1 -48.9(9) . .
O25 W7 O23 Si1 -139.5(9) . .
O29 W7 O23 Si1 42.5(9) . .
O31 W7 O23 Si1 129.7(9) . .
O33 W7 O23 W5 -69(4) . .
O19 W7 O23 W5 85.3(5) . .
O25 W7 O23 W5 -5.4(5) . .
O29 W7 O23 W5 176.7(5) . .
O31 W7 O23 W5 -96.1(5) . .
O33 W7 O23 W8 22(4) . .
O19 W7 O23 W8 176.1(5) . .
O25 W7 O23 W8 85.5(5) . .
O29 W7 O23 W8 -92.5(5) . .
O31 W7 O23 W8 -5.3(5) . .
O35 W8 O23 Si1 179(73) . .
O31 W8 O23 Si1 -128.3(8) . .
O30 W8 O23 Si1 -33.1(8) . .
O27 W8 O23 Si1 136.6(8) . .
O21 W8 O23 Si1 52.5(8) . .
O35 W8 O23 W5 44(5) . .
O31 W8 O23 W5 96.9(6) . .
O30 W8 O23 W5 -167.9(5) . .
O27 W8 O23 W5 1.9(5) . .
O21 W8 O23 W5 -82.2(5) . .
O35 W8 O23 W7 -47(5) . .
O31 W8 O23 W7 5.6(5) . .
O30 W8 O23 W7 100.8(5) . .
O27 W8 O23 W7 -89.4(5) . .
O21 W8 O23 W7 -173.5(5) . .
O16 Si1 O24 W6 175.4(6) . .
O15 Si1 O24 W6 -61.6(8) . .
O23 Si1 O24 W6 57.4(9) . .
O16 Si1 O24 W10 52.3(8) . .
O15 Si1 O24 W10 175.3(6) . .
O23 Si1 O24 W10 -65.7(9) . .
O16 Si1 O24 W4 -63.2(9) . .
O15 Si1 O24 W4 59.7(9) . .
O23 Si1 O24 W4 178.8(7) . .
O34 W6 O24 Si1 159(6) . .
O29 W6 O24 Si1 -33.0(8) . .
O32 W6 O24 Si1 -130.4(8) . .
O26 W6 O24 Si1 134.8(9) . .
O20 W6 O24 Si1 53.3(7) . .
O34 W6 O24 W10 -66(6) . .
O29 W6 O24 W10 101.9(5) . .
O32 W6 O24 W10 4.6(5) . .
O26 W6 O24 W10 -90.2(5) . .
O20 W6 O24 W10 -171.8(5) . .
O34 W6 O24 W4 24(6) . .
O29 W6 O24 W4 -168.3(6) . .
O32 W6 O24 W4 94.3(5) . .
O26 W6 O24 W4 -0.5(5) . .
O20 W6 O24 W4 -82.0(4) . .
O36 W10 O24 Si1 157(4) . .
O22 W10 O24 Si1 -48.7(8) . .
O30 W10 O24 Si1 46.2(8) . .
O28 W10 O24 Si1 -139.0(8) . .
O32 W10 O24 Si1 132.7(8) . .
O36 W10 O24 W6 20(4) . .
O22 W10 O24 W6 174.1(5) . .
O30 W10 O24 W6 -91.0(5) . .
O28 W10 O24 W6 83.8(5) . .
O32 W10 O24 W6 -4.5(5) . .
O36 W10 O24 W4 -71(4) . .
O22 W10 O24 W4 83.3(5) . .
O30 W10 O24 W4 178.2(5) . .
O28 W10 O24 W4 -7.0(5) . .
O32 W10 O24 W4 -95.2(5) . .
O18 W4 O24 Si1 -170(5) . .
O26 W4 O24 Si1 -135.8(10) . .
O14 W4 O24 Si1 48.2(9) . .
O12 W4 O24 Si1 -44.7(8) . .
O28 W4 O24 Si1 137.4(10) . .
O18 W4 O24 W6 -33(6) . .
O26 W4 O24 W6 0.5(5) . .
O14 W4 O24 W6 -175.6(5) . .
O12 W4 O24 W6 91.6(5) . .
O28 W4 O24 W6 -86.4(5) . .
O18 W4 O24 W10 60(6) . .
O26 W4 O24 W10 93.8(5) . .
O14 W4 O24 W10 -82.2(5) . .
O12 W4 O24 W10 -175.1(4) . .
O28 W4 O24 W10 6.9(5) . .
O33 W7 O25 W5 179.2(8) . .
O19 W7 O25 W5 -77.0(8) . .
O29 W7 O25 W5 13(2) . .
O31 W7 O25 W5 80.0(8) . .
O23 W7 O25 W5 7.2(6) . .
O17 W5 O25 W7 177.2(8) . .
O13 W5 O25 W7 -21.2(17) . .
O11 W5 O25 W7 75.0(8) . .
O27 W5 O25 W7 -84.6(8) . .
O23 W5 O25 W7 -7.3(7) . .
O18 W4 O26 W6 175.7(8) . .
O14 W4 O26 W6 9.1(19) . .
O12 W4 O26 W6 -81.5(8) . .
O28 W4 O26 W6 75.9(8) . .
O24 W4 O26 W6 -0.7(7) . .
O34 W6 O26 W4 -176.8(9) . .
O29 W6 O26 W4 34(2) . .
O32 W6 O26 W4 -72.4(8) . .
O20 W6 O26 W4 83.3(7) . .
O24 W6 O26 W4 0.7(7) . .
O35 W8 O27 W5 -177.8(9) . .
O31 W8 O27 W5 -76.0(8) . .
O30 W8 O27 W5 25(2) . .
O21 W8 O27 W5 80.0(8) . .
O23 W8 O27 W5 -2.5(7) . .
O17 W5 O27 W8 177.3(8) . .
O13 W5 O27 W8 -79.9(8) . .
O11 W5 O27 W8 21.1(19) . .
O25 W5 O27 W8 78.7(8) . .
O23 W5 O27 W8 2.6(7) . .
O36 W10 O28 W4 -179.2(9) . .
O22 W10 O28 W4 -76.1(9) . .
O30 W10 O28 W4 23(2) . .
O32 W10 O28 W4 82.4(8) . .
O24 W10 O28 W4 9.6(7) . .
O18 W4 O28 W10 175.5(8) . .
O26 W4 O28 W10 -85.8(8) . .
O14 W4 O28 W10 72.5(8) . .
O12 W4 O28 W10 -14.6(18) . .
O24 W4 O28 W10 -9.6(7) . .
O34 W6 O29 W7 -146(2) . .
O32 W6 O29 W7 109(3) . .
O26 W6 O29 W7 4(4) . .
O20 W6 O29 W7 -45(2) . .
O24 W6 O29 W7 36(2) . .
O33 W7 O29 W6 149(2) . .
O19 W7 O29 W6 45(3) . .
O25 W7 O29 W6 -45(4) . .
O31 W7 O29 W6 -112(3) . .
O23 W7 O29 W6 -39(2) . .
O36 W10 O30 W8 138(2) . .
O22 W10 O30 W8 34(2) . .
O28 W10 O30 W8 -65(3) . .
O32 W10 O30 W8 -124(2) . .
O24 W10 O30 W8 -51(2) . .
O35 W8 O30 W10 -138(2) . .
O31 W8 O30 W10 120(2) . .
O27 W8 O30 W10 20(4) . .
O21 W8 O30 W10 -35(2) . .
O23 W8 O30 W10 46(2) . .
O35 W8 O31 W7 166.6(9) . .
O30 W8 O31 W7 -91.3(8) . .
O27 W8 O31 W7 66.3(8) . .
O21 W8 O31 W7 -5.7(19) . .
O23 W8 O31 W7 -7.7(7) . .
O33 W7 O31 W8 -168.0(8) . .
O19 W7 O31 W8 11.4(19) . .
O25 W7 O31 W8 -67.7(8) . .
O29 W7 O31 W8 93.2(8) . .
O23 W7 O31 W8 7.8(7) . .
O34 W6 O32 W10 167.9(8) . .
O29 W6 O32 W10 -90.2(8) . .
O26 W6 O32 W10 67.9(8) . .
O20 W6 O32 W10 1.8(16) . .
O24 W6 O32 W10 -6.3(7) . .
O36 W10 O32 W6 -169.8(8) . .
O22 W10 O32 W6 3(2) . .
O30 W10 O32 W6 90.6(8) . .
O28 W10 O32 W6 -70.3(8) . .
O24 W10 O32 W6 6.3(6) . .
O4 Cu2 O37 C1 147(4) . .
O3 Cu2 O37 C1 29.0(13) . .
O2 Cu2 O37 C1 -145.7(13) 3_667 .
Cu1 Cu2 O37 C1 -170.0(14) . .
W1 Cu2 O37 C1 -105.3(12) 3_667 .
O4 Cu2 O37 Cu1 -43(4) . .
O3 Cu2 O37 Cu1 -161.0(4) . .
O2 Cu2 O37 Cu1 24.3(4) 3_667 .
W1 Cu2 O37 Cu1 64.7(3) 3_667 .
O1 Cu1 O37 C1 -40.7(15) . .
O2 Cu1 O37 C1 142.8(15) 3_667 .
O2 Cu1 O37 C1 -156.5(14) . .
Cu2 Cu1 O37 C1 167.7(17) . .
Cu1 Cu1 O37 C1 159.6(14) 3_667 .
O1 Cu1 O37 Cu2 151.6(5) . .
O2 Cu1 O37 Cu2 -24.9(4) 3_667 .
O2 Cu1 O37 Cu2 35.8(12) . .
Cu1 Cu1 O37 Cu2 -8.1(5) 3_667 .
Cu2 O37 C1 O38 -5(2) . .
Cu1 O37 C1 O38 -169.9(13) . .
Cu2 O37 C1 C2 177.2(12) . .
Cu1 O37 C1 C2 13(2) . .
C111 N101 C101 C102 56(3) . .
C131 N101 C101 C102 178(2) . .
C121 N101 C101 C102 -64(3) . .
N101 C101 C102 C103 -176(2) . .
C101 C102 C103 C104 -172(2) . .
C131 N101 C111 C112 -61(3) . .
C121 N101 C111 C112 179(2) . .
C101 N101 C111 C112 58(3) . .
N101 C111 C112 C113 177(2) . .
C111 C112 C113 C114 -177(2) . .
C111 N101 C121 C122 -178(2) . .
C131 N101 C121 C122 61(3) . .
C101 N101 C121 C122 -53(3) . .
N101 C121 C122 C123 -178(2) . .
C121 C122 C123 C124 -179(2) . .
C111 N101 C131 C132 -59(3) . .
C121 N101 C131 C132 59(3) . .
C101 N101 C131 C132 176(2) . .
N101 C131 C132 C133 170(2) . .
C131 C132 C133 C134 -78(3) . .
C231 N201 C201 C202 -57(4) . .
C211 N201 C201 C202 179(3) . .
C221 N201 C201 C202 65(4) . .
N201 C201 C202 C203 -180(3) . .
C201 C202 C203 C204 174(3) . .
C231 N201 C211 C212 62(4) . .
C201 N201 C211 C212 -177(3) . .
C221 N201 C211 C212 -63(4) . .
N201 C211 C212 C213 -176(3) . .
C211 C212 C213 C214 -163(3) . .
C231 N201 C221 C222 -173(3) . .
C211 N201 C221 C222 -47(4) . .
C201 N201 C221 C222 67(4) . .
N201 C221 C222 C223 175(3) . .
C221 C222 C223 C224 -177(3) . .
C211 N201 C231 C232 59(4) . .
C201 N201 C231 C232 -61(4) . .
C221 N201 C231 C232 -180(3) . .
N201 C231 C232 C233 178(3) . .
C231 C232 C233 C234 174(3) . .
C331 N301 C301 C302 56(5) . .
C321 N301 C301 C302 -178(4) . .
C311 N301 C301 C302 -60(5) . .
N301 C301 C302 C303 179(3) . .
C301 C302 C303 C304 -180(4) . .
C331 N301 C311 C312 -172(4) . .
C301 N301 C311 C312 -47(5) . .
C321 N301 C311 C312 73(4) . .
N301 C311 C312 C313 -170(3) . .
C311 C312 C313 C314 -178(3) . .
C331 N301 C321 C322 -48(6) . .
C301 N301 C321 C322 -178(4) . .
C311 N301 C321 C322 60(5) . .
N301 C321 C322 C323 174(3) . .
C321 C322 C323 C324 -73(5) . .
C301 N301 C331 C332 63(5) . .
C321 N301 C331 C332 -63(5) . .
C311 N301 C331 C332 -174(3) . .
N301 C331 C332 C333 -180(4) . .
C331 C332 C333 C334 177(3) . .
C411 N401 C401 C402 -69(9) . .
C431 N401 C401 C402 178(7) . .
C421 N401 C401 C402 62(10) . .
N401 C401 C402 C403 152(7) . .
C401 C402 C403 C404 152(7) . .
C401 N401 C411 C412 -51(10) . .
C431 N401 C411 C412 56(10) . .
C421 N401 C411 C412 179(7) . .
N401 C411 C412 C413 -172(7) . .
C411 C412 C413 C414 -174(7) . .
C401 N401 C421 C422 79(8) . .
C411 N401 C421 C422 -156(7) . .
C431 N401 C421 C422 -33(9) . .
N401 C421 C422 C423 -155(7) . .
C421 C422 C423 C424 155(7) . .
C401 N401 C431 C432 153(7) . .
C411 N401 C431 C432 43(9) . .
C421 N401 C431 C432 -85(9) . .
N401 C431 C432 C433 166(7) . .
C431 C432 C433 C434 180(8) . .
C531 N501 C501 C502 -176(7) . .
C521 N501 C501 C502 -53(8) . .
C511 N501 C501 C502 72(6) . .
N501 C501 C502 C503 97(9) . .
C501 C502 C503 C504 155(9) . .
C531 N501 C511 C512 30(12) . .
C521 N501 C511 C512 -99(9) . .
C501 N501 C511 C512 144(10) . .
N501 C511 C512 C513 -149(8) . .
C511 C512 C513 C514 -142(9) . .
C531 N501 C521 C522 93(12) . .
C511 N501 C521 C522 -142(11) . .
C501 N501 C521 C522 -25(15) . .
N501 C521 C522 C523 175(10) . .
C521 C522 C523 C524 -114(9) . .
C521 N501 C531 C532 69(8) . .
C511 N501 C531 C532 -62(10) . .
C501 N501 C531 C532 -174(7) . .
N501 C531 C532 C533 -160(8) . .
C531 C532 C533 C534 -173(9) . .
